data_7719669
loop_
_publ_author_name
'Dong, Xiang-Tao'
'Zhu, Ting'
'Zhang, Rong-Yan'
'Peng, Guo'
'Fu, Lijun'
'Ren, Xiao-Ming'

_publ_section_title
;
 From 1D to 3D: dimensional control of low-coordinate lanthanide
 coordination polymers with SMM behavior and white-light emission.
;
_journal_issue 45
_journal_name_full 'Dalton transactions (Cambridge, England : 2003)'
_journal_page_first 16805
_journal_page_last 16813
_journal_paper_doi 10.1039/d5dt02266e
_journal_volume 54
_journal_year 2025
_chemical_formula_moiety 'C54 H54 Dy N6 O6, 3(C F3 O3 S), 2(H2 O)'
_chemical_formula_sum 'C57 H58 Dy F9 N6 O17 S3'
_chemical_formula_weight 1528.77
_space_group_crystal_system triclinic
_space_group_IT_number 2
_space_group_name_Hall '-P 1'
_space_group_name_H-M_alt 'P -1'
_atom_sites_solution_hydrogens mixed
_atom_sites_solution_primary dual
_audit_creation_date 2023-06-29
_audit_creation_method
;
Olex2 1.5
(compiled 2023.03.06 svn.rbb2c1857 for OlexSys, GUI svn.r6748)
;
_audit_update_record
;
2025-07-31 deposited with the CCDC.	2025-10-17 downloaded from the CCDC.
;
_cell_angle_alpha 74.195(2)
_cell_angle_beta 73.041(2)
_cell_angle_gamma 77.071(2)
_cell_formula_units_Z 1
_cell_length_a 10.1389(11)
_cell_length_b 13.1621(14)
_cell_length_c 14.2513(15)
_cell_measurement_reflns_used 4117
_cell_measurement_temperature 196
_cell_measurement_theta_max 24.92
_cell_measurement_theta_min 2.47
_cell_volume 1728.7(3)
_computing_molecular_graphics 'Olex2 1.5 (Dolomanov et al., 2009)'
_computing_publication_material 'Olex2 1.5 (Dolomanov et al., 2009)'
_computing_structure_refinement 'SHELXL 2014/7 (Sheldrick, 2015)'
_computing_structure_solution 'SHELXT 2014/5 (Sheldrick, 2014)'
_diffrn_ambient_temperature 196
_diffrn_measured_fraction_theta_full 0.974
_diffrn_measured_fraction_theta_max 0.974
_diffrn_measurement_device_type 'CCD area detector'
_diffrn_measurement_method 'phi and omega scans'
_diffrn_radiation_monochromator graphite
_diffrn_radiation_type MoK\a
_diffrn_radiation_wavelength 0.71073
_diffrn_reflns_av_R_equivalents 0.0297
_diffrn_reflns_av_unetI/netI 0.0542
_diffrn_reflns_Laue_measured_fraction_full 0.974
_diffrn_reflns_Laue_measured_fraction_max 0.974
_diffrn_reflns_limit_h_max 12
_diffrn_reflns_limit_h_min -11
_diffrn_reflns_limit_k_max 15
_diffrn_reflns_limit_k_min -15
_diffrn_reflns_limit_l_max 11
_diffrn_reflns_limit_l_min -16
_diffrn_reflns_number 9556
_diffrn_reflns_point_group_measured_fraction_full 0.974
_diffrn_reflns_point_group_measured_fraction_max 0.974
_diffrn_reflns_theta_full 25.027
_diffrn_reflns_theta_max 25.027
_diffrn_reflns_theta_min 1.532
_diffrn_source_current 30.0
_diffrn_source_power 1.5
_diffrn_source_voltage 50.0
_exptl_absorpt_coefficient_mu 1.262
_exptl_absorpt_correction_T_max 0.7452
_exptl_absorpt_correction_T_min 0.6257
_exptl_absorpt_correction_type multi-scan
_exptl_absorpt_process_details SADABS(Bruker,2014)
_exptl_crystal_colour 'metallic light colourless'
_exptl_crystal_colour_lustre metallic
_exptl_crystal_colour_modifier light
_exptl_crystal_colour_primary colourless
_exptl_crystal_density_diffrn 1.468
_exptl_crystal_description block
_exptl_crystal_F_000 773
_exptl_crystal_size_max 0.1
_exptl_crystal_size_mid 0.1
_exptl_crystal_size_min 0.1
_refine_diff_density_max 1.547
_refine_diff_density_min -1.430
_refine_diff_density_rms 0.203
_refine_ls_extinction_method none
_refine_ls_goodness_of_fit_ref 1.076
_refine_ls_hydrogen_treatment constr
_refine_ls_matrix_type full
_refine_ls_number_parameters 463
_refine_ls_number_reflns 5949
_refine_ls_number_restraints 184
_refine_ls_restrained_S_all 1.120
_refine_ls_R_factor_all 0.0645
_refine_ls_R_factor_gt 0.0583
_refine_ls_shift/su_max 0.001
_refine_ls_shift/su_mean 0.000
_refine_ls_structure_factor_coef Fsqd
_refine_ls_weighting_details 'w=1/[\s^2^(Fo^2^)+(0.1435P)^2^+5.8736P] where P=(Fo^2^+2Fc^2^)/3'
_refine_ls_weighting_scheme calc
_refine_ls_wR_factor_gt 0.1639
_refine_ls_wR_factor_ref 0.1985
_reflns_Friedel_coverage 0.000
_reflns_number_gt 5752
_reflns_number_total 5949
_reflns_threshold_expression 'I > 2\s(I)'
_cod_data_source_file d5dt02266e2.cif
_cod_data_source_block 2-TTPDyF3
_cod_depositor_comments 'Adding full bibliography for 7719667--7719669.cif.'
_cod_database_code 7719669
_shelx_shelxl_version_number 2014/7
_shelx_space_group_comment
;
The symmetry employed for this shelxl refinement is uniquely defined
by the following loop, which should always be used as a source of
symmetry information in preference to the above space-group names.
They are only intended as comments.
;
_shelx_estimated_absorpt_t_max 0.884
_shelx_estimated_absorpt_t_min 0.884
_olex2_refinement_description
;
1. Fixed Uiso
 At 1.2 times of:
  All C(H) groups, All C(H,H) groups
 At 1.5 times of:
  All C(H,H,H) groups, All O(H,H) groups
2. Restrained distances
 C29-F5 = C29-F4 = C29-F6
 1.33 with sigma of 0.02
 C29-S2
 1.82 with sigma of 0.02
 S2-O8 = S2-O9 = S2-O7
 1.44 with sigma of 0.02
 O8-S2
 1.38 with sigma of 0.02
 O8_$1-O8
 3 with sigma of 0.02
 H9A-H10A
 2.45 with sigma of 0.01
 C29-O8
 2.58 with sigma of 0.04
 C29-O9
 2.56 with sigma of 0.04
 C29-O7
 2.57 with sigma of 0.04
 C29-F5 \\sim C29-F4 \\sim C29-F6
 with sigma of 0.02
 F5-F4 \\sim F4-F6 \\sim F6-F5
 with sigma of 0.04
 S2-F5 \\sim S2-F4 \\sim S2-F6
 with sigma of 0.04
 S2-O8 \\sim S2-O9 \\sim S2-O7
 with sigma of 0.02
 O8-O9 \\sim O9-O7 \\sim O8-O7
 with sigma of 0.04
 C29-O8 \\sim C29-O9 \\sim C29-O7
 with sigma of 0.04
3. Uiso/Uaniso restraints and constraints
S2 \\sim F4 \\sim F5 \\sim F6 \\sim O7 \\sim O8 \\sim O9 \\sim C29: within 2A
with sigma of 0.04 and sigma for terminal atoms of 0.08 within 2A
Uanis(S2) \\sim Ueq, Uanis(F6) \\sim Ueq, Uanis(F4) \\sim Ueq, Uanis(O9) \\sim
Ueq, Uanis(O8) \\sim Ueq, Uanis(O7) \\sim Ueq, Uanis(C29) \\sim Ueq, Uanis(F5)
\\sim Ueq: with sigma of 0.01 and sigma for terminal atoms of 0.02
Uanis(F2) \\sim Ueq: with sigma of 0.01 and sigma for terminal atoms of 0.02
4. Rigid body (RIGU) restrains
 S2, F4, F5, F6, O7, O8, O9, C29
 with sigma for 1-2 distances of 0.004 and sigma for 1-3 distances of 0.004
5. Others
 Fixed Sof: S2(0.5) F4(0.5) F5(0.5) F6(0.5) O7(0.5) O8(0.5) O9(0.5) C29(0.5)
6.a Free rotating group:
 O10(H10D,H10E)
6.b Secondary CH2 refined with riding coordinates:
 C7(H7A,H7B), C9(H9A,H9B), C11(H11A,H11B)
6.c Aromatic/amide H refined with riding coordinates:
 C13(H13), C14(H14), C16(H16), C17(H17), C18(H18), C19(H19), C21(H21),
 C22(H22), C23(H23), C24(H24), C26(H26), C27(H27)
6.d Idealised Me refined as rotating group:
 C8(H8A,H8B,H8C), C10(H10A,H10B,H10C), C12(H12A,H12B,H12C)
;
_olex2_submission_special_instructions 'No special instructions were received'

loop_
_space_group_symop_operation_xyz
'x, y, z'
'-x, -y, -z'

loop_
_atom_site_label
_atom_site_type_symbol
_atom_site_fract_x
_atom_site_fract_y
_atom_site_fract_z
_atom_site_U_iso_or_equiv
_atom_site_adp_type
_atom_site_occupancy
_atom_site_site_symmetry_order
_atom_site_calc_flag
_atom_site_refinement_flags_posn
_atom_site_refinement_flags_adp
_atom_site_refinement_flags_occupancy
_atom_site_disorder_assembly
_atom_site_disorder_group
Dy1 Dy 0.5000 0.0000 1.0000 0.02146(19) Uani 1 2 d S . P . .
O1 O 0.5558(6) 0.0202(5) 0.8315(4) 0.0430(14) Uani 1 1 d . . . . .
O2 O 1.2880(5) -0.0337(4) 0.0104(4) 0.0327(11) Uani 1 1 d . . . . .
O3 O 0.5821(5) 0.8244(4) 0.0222(4) 0.0337(12) Uani 1 1 d . . . . .
N1 N 0.8852(6) 0.0438(5) 0.1642(4) 0.0255(12) Uani 1 1 d . . . . .
N2 N 0.7146(6) 0.2021(5) 0.5576(4) 0.0304(13) Uani 1 1 d . . . . .
N3 N 0.4865(6) 0.5311(5) 0.1781(5) 0.0306(13) Uani 1 1 d . . . . .
C1 C 0.7031(7) 0.1695(5) 0.2576(5) 0.0279(14) Uani 1 1 d . . . . .
C2 C 0.7572(7) 0.1753(5) 0.3353(5) 0.0260(14) Uani 1 1 d . . . . .
C3 C 0.7153(7) 0.2671(6) 0.3778(5) 0.0269(14) Uani 1 1 d . . . . .
C4 C 0.6161(7) 0.3506(5) 0.3420(5) 0.0250(14) Uani 1 1 d . . . . .
C5 C 0.5638(7) 0.3420(5) 0.2626(5) 0.0237(13) Uani 1 1 d . . . . .
C6 C 0.6114(7) 0.2550(6) 0.2173(5) 0.0273(14) Uani 1 1 d . . . . .
C7 C 0.7395(7) 0.0664(6) 0.2229(6) 0.0319(16) Uani 1 1 d . . . . .
H7A H 0.7222 0.0069 0.2826 0.038 Uiso 1 1 calc R U . . .
H7B H 0.6760 0.0678 0.1811 0.038 Uiso 1 1 calc R U . . .
C8 C 0.8618(9) 0.0845(7) 0.3762(7) 0.0437(19) Uani 1 1 d . . . . .
H8A H 0.8933 0.1051 0.4263 0.066 Uiso 1 1 calc R U . . .
H8B H 0.9421 0.0695 0.3210 0.066 Uiso 1 1 calc R U . . .
H8C H 0.8175 0.0205 0.4077 0.066 Uiso 1 1 calc R U . . .
C9 C 0.7752(8) 0.2726(7) 0.4586(5) 0.0357(17) Uani 1 1 d . . . . .
H9A H 0.7570 0.3474 0.4661 0.043 Uiso 1 1 calc DR U . . .
H9B H 0.8776 0.2504 0.4397 0.043 Uiso 1 1 calc R U . . .
C10 C 0.5652(9) 0.4465(6) 0.3889(6) 0.0379(17) Uani 1 1 d . . . . .
H10A H 0.5155 0.4240 0.4594 0.057 Uiso 1 1 calc DR U . . .
H10B H 0.5020 0.4989 0.3523 0.057 Uiso 1 1 calc R U . . .
H10C H 0.6452 0.4788 0.3854 0.057 Uiso 1 1 calc R U . . .
C11 C 0.4457(8) 0.4259(6) 0.2335(6) 0.0328(16) Uani 1 1 d . . . . .
H11A H 0.4045 0.3996 0.1912 0.039 Uiso 1 1 calc R U . . .
H11B H 0.3724 0.4353 0.2953 0.039 Uiso 1 1 calc R U . . .
C12 C 0.5653(10) 0.2514(7) 0.1279(7) 0.046(2) Uani 1 1 d . . . . .
H12A H 0.6373 0.2061 0.0879 0.069 Uiso 1 1 calc R U . . .
H12B H 0.5506 0.3239 0.0866 0.069 Uiso 1 1 calc R U . . .
H12C H 0.4779 0.2219 0.1505 0.069 Uiso 1 1 calc R U . . .
C13 C 0.9676(8) 0.1212(6) 0.1172(6) 0.0297(15) Uani 1 1 d . . . . .
H13 H 0.9306 0.1932 0.1218 0.036 Uiso 1 1 calc R U . . .
C14 C 1.0990(8) 0.0979(6) 0.0650(6) 0.0307(15) Uani 1 1 d . . . . .
H14 H 1.1526 0.1539 0.0321 0.037 Uiso 1 1 calc R U . . .
C15 C 1.1604(7) -0.0089(6) 0.0576(5) 0.0263(14) Uani 1 1 d . . . . .
C16 C 1.0725(8) -0.0870(6) 0.1068(6) 0.0314(15) Uani 1 1 d . . . . .
H16 H 1.1066 -0.1598 0.1042 0.038 Uiso 1 1 calc R U . . .
C17 C 0.9401(8) -0.0585(5) 0.1575(5) 0.0277(14) Uani 1 1 d . . . . .
H17 H 0.8830 -0.1125 0.1899 0.033 Uiso 1 1 calc R U . . .
C18 C 0.8008(8) 0.1433(7) 0.6173(6) 0.0379(18) Uani 1 1 d . . . . .
H18 H 0.8981 0.1461 0.5950 0.046 Uiso 1 1 calc R U . . .
C19 C 0.7494(9) 0.0806(8) 0.7085(6) 0.046(2) Uani 1 1 d . . . . .
H19 H 0.8121 0.0389 0.7477 0.055 Uiso 1 1 calc R U . . .
C20 C 0.6068(9) 0.0759(7) 0.7458(6) 0.0377(17) Uani 1 1 d . . . . .
C21 C 0.5229(8) 0.1378(8) 0.6798(6) 0.0406(19) Uani 1 1 d . . . . .
H21 H 0.4257 0.1349 0.6988 0.049 Uiso 1 1 calc R U . . .
C22 C 0.5768(8) 0.2005(6) 0.5913(6) 0.0344(16) Uani 1 1 d . . . . .
H22 H 0.5160 0.2447 0.5517 0.041 Uiso 1 1 calc R U . . .
C23 C 0.3917(8) 0.6211(6) 0.1906(6) 0.0352(17) Uani 1 1 d . . . . .
H23 H 0.3027 0.6147 0.2359 0.042 Uiso 1 1 calc R U . . .
C24 C 0.4230(8) 0.7202(6) 0.1390(6) 0.0346(16) Uani 1 1 d . . . . .
H24 H 0.3549 0.7815 0.1488 0.042 Uiso 1 1 calc R U . . .
C25 C 0.5546(8) 0.7335(6) 0.0715(6) 0.0339(16) Uani 1 1 d . . . . .
C26 C 0.6461(9) 0.6373(6) 0.0577(7) 0.043(2) Uani 1 1 d . . . . .
H26 H 0.7331 0.6401 0.0092 0.051 Uiso 1 1 calc R U . . .
C27 C 0.6111(8) 0.5417(6) 0.1129(6) 0.0364(17) Uani 1 1 d . . . . .
H27 H 0.6777 0.4792 0.1052 0.044 Uiso 1 1 calc R U . . .
S1 S 0.1937(2) 0.2528(2) 0.5288(2) 0.0547(6) Uani 1 1 d . . . . .
F1 F 0.1613(10) 0.1227(7) 0.4331(6) 0.093(2) Uani 1 1 d . . . . .
F2 F 0.2663(12) 0.2500(8) 0.3405(6) 0.112(3) Uani 1 1 d . U . . .
F3 F 0.3737(10) 0.1254(9) 0.4233(9) 0.127(4) Uani 1 1 d . . . . .
O4 O 0.1994(13) 0.1695(7) 0.6135(6) 0.090(3) Uani 1 1 d . . . . .
O5 O 0.2907(9) 0.3243(8) 0.5046(8) 0.085(3) Uani 1 1 d . . . . .
O6 O 0.0594(9) 0.3066(9) 0.5218(10) 0.105(4) Uani 1 1 d . . . . .
C28 C 0.2528(14) 0.1827(10) 0.4273(11) 0.073(3) Uani 1 1 d . . . . .
S2 S 1.0810(7) 0.5726(6) 0.0873(6) 0.0813(17) Uani 0.5 1 d D U P . .
F4 F 1.031(3) 0.649(2) 0.247(2) 0.171(8) Uani 0.5 1 d D U P . .
F5 F 0.954(3) 0.500(2) 0.2606(19) 0.198(9) Uani 0.5 1 d D U P . .
F6 F 0.847(2) 0.649(2) 0.196(2) 0.180(8) Uani 0.5 1 d D U P . .
O7 O 1.083(3) 0.6707(15) 0.0269(19) 0.162(8) Uani 0.5 1 d D U P . .
O8 O 1.004(3) 0.4894(16) 0.1035(8) 0.164(8) Uani 0.5 1 d D U P . .
O9 O 1.1999(17) 0.5115(15) 0.1167(16) 0.101(5) Uani 0.5 1 d D U P . .
C29 C 0.971(2) 0.5992(17) 0.2083(15) 0.144(6) Uani 0.5 1 d D U P . .
O10 O 0.8043(11) 0.4474(8) 0.5771(10) 0.103(4) Uani 1 1 d G . . . .
H10D H 0.8938 0.4256 0.5673 0.154 Uiso 1 1 d G U . . .
H10E H 0.7936 0.5132 0.5822 0.154 Uiso 1 1 d G U . . .

loop_
_atom_site_aniso_label
_atom_site_aniso_U_11
_atom_site_aniso_U_22
_atom_site_aniso_U_33
_atom_site_aniso_U_23
_atom_site_aniso_U_13
_atom_site_aniso_U_12
Dy1 0.0238(3) 0.0214(3) 0.0147(3) 0.00033(16) -0.00256(17) -0.00298(16)
O1 0.055(4) 0.060(4) 0.012(2) -0.011(2) 0.002(2) -0.014(3)
O2 0.020(2) 0.043(3) 0.038(3) -0.018(2) -0.003(2) -0.005(2)
O3 0.034(3) 0.025(2) 0.044(3) -0.004(2) -0.012(2) -0.010(2)
N1 0.024(3) 0.028(3) 0.026(3) -0.009(2) -0.006(2) -0.003(2)
N2 0.028(3) 0.046(4) 0.016(3) -0.003(3) -0.005(2) -0.010(3)
N3 0.031(3) 0.023(3) 0.032(3) 0.000(2) -0.010(3) 0.003(2)
C1 0.025(3) 0.027(3) 0.024(3) -0.003(3) 0.002(3) -0.002(3)
C2 0.027(3) 0.028(3) 0.019(3) -0.004(3) -0.001(3) -0.004(3)
C3 0.027(3) 0.031(4) 0.021(3) -0.002(3) -0.002(3) -0.011(3)
C4 0.030(3) 0.025(3) 0.017(3) -0.007(3) 0.002(3) -0.005(3)
C5 0.026(3) 0.021(3) 0.022(3) -0.002(3) -0.005(3) -0.004(2)
C6 0.027(3) 0.031(3) 0.025(3) -0.001(3) -0.007(3) -0.011(3)
C7 0.024(3) 0.032(4) 0.041(4) -0.017(3) 0.001(3) -0.008(3)
C8 0.043(5) 0.040(4) 0.042(5) -0.001(4) -0.017(4) 0.004(4)
C9 0.035(4) 0.046(4) 0.020(3) 0.005(3) -0.003(3) -0.016(3)
C10 0.044(4) 0.035(4) 0.036(4) -0.015(3) -0.004(3) -0.007(3)
C11 0.027(4) 0.026(3) 0.040(4) 0.001(3) -0.008(3) -0.004(3)
C12 0.059(5) 0.044(5) 0.037(5) -0.006(4) -0.025(4) 0.002(4)
C13 0.033(4) 0.024(3) 0.035(4) -0.007(3) -0.009(3) -0.009(3)
C14 0.033(4) 0.026(3) 0.032(4) -0.006(3) -0.005(3) -0.007(3)
C15 0.026(3) 0.033(4) 0.023(3) -0.008(3) -0.011(3) -0.003(3)
C16 0.032(4) 0.028(3) 0.036(4) -0.009(3) -0.012(3) 0.000(3)
C17 0.032(4) 0.022(3) 0.029(4) -0.007(3) -0.006(3) -0.005(3)
C18 0.030(4) 0.061(5) 0.020(4) -0.004(3) -0.009(3) -0.005(3)
C19 0.041(4) 0.069(6) 0.026(4) -0.008(4) -0.015(3) -0.002(4)
C20 0.041(4) 0.048(5) 0.024(4) -0.006(3) -0.007(3) -0.010(3)
C21 0.030(4) 0.064(5) 0.026(4) -0.005(4) -0.007(3) -0.012(4)
C22 0.030(4) 0.044(4) 0.030(4) 0.002(3) -0.014(3) -0.009(3)
C23 0.032(4) 0.027(4) 0.037(4) -0.003(3) -0.002(3) 0.002(3)
C24 0.031(4) 0.024(3) 0.047(5) -0.010(3) -0.010(3) 0.003(3)
C25 0.038(4) 0.028(4) 0.027(4) 0.000(3) -0.009(3) 0.006(3)
C26 0.044(4) 0.027(4) 0.040(5) -0.001(3) 0.003(4) 0.004(3)
C27 0.034(4) 0.030(4) 0.041(4) -0.010(3) -0.002(3) -0.002(3)
S1 0.0421(12) 0.0493(13) 0.0659(16) 0.0059(11) -0.0153(11) -0.0139(10)
F1 0.124(7) 0.088(5) 0.079(5) 0.002(4) -0.030(5) -0.060(5)
F2 0.160(8) 0.119(7) 0.060(4) -0.010(5) -0.003(5) -0.073(6)
F3 0.091(6) 0.144(9) 0.143(9) -0.076(8) -0.013(6) 0.025(6)
O4 0.162(10) 0.056(5) 0.046(4) 0.003(4) -0.028(5) -0.017(5)
O5 0.073(6) 0.081(6) 0.113(8) -0.018(5) -0.028(5) -0.034(5)
O6 0.048(5) 0.113(8) 0.162(11) -0.050(8) -0.034(6) 0.006(5)
C28 0.071(8) 0.060(7) 0.085(9) 0.012(6) -0.023(7) -0.031(6)
S2 0.079(4) 0.085(4) 0.081(4) -0.028(3) -0.022(3) 0.000(3)
F4 0.173(13) 0.185(14) 0.172(13) -0.067(10) -0.039(10) -0.031(10)
F5 0.235(16) 0.187(10) 0.167(12) -0.037(8) -0.026(11) -0.058(9)
F6 0.162(10) 0.212(14) 0.175(14) -0.080(11) -0.033(9) -0.010(9)
O7 0.171(15) 0.128(9) 0.162(12) 0.000(8) -0.043(11) -0.013(8)
O8 0.151(12) 0.155(11) 0.198(15) -0.051(10) -0.040(10) -0.036(9)
O9 0.102(8) 0.105(10) 0.111(11) -0.044(8) -0.045(7) 0.002(7)
C29 0.143(9) 0.152(9) 0.138(8) -0.046(6) -0.021(6) -0.024(6)
O10 0.084(7) 0.063(5) 0.121(9) -0.012(6) 0.024(6) -0.006(5)

loop_
_atom_type_symbol
_atom_type_description
_atom_type_scat_dispersion_real
_atom_type_scat_dispersion_imag
_atom_type_scat_source
C C 0.0033 0.0016 'International Tables Vol C Tables 4.2.6.8 and 6.1.1.4'
H H 0.0000 0.0000 'International Tables Vol C Tables 4.2.6.8 and 6.1.1.4'
Dy Dy -0.1892 4.4098 'International Tables Vol C Tables 4.2.6.8 and 6.1.1.4'
F F 0.0171 0.0103 'International Tables Vol C Tables 4.2.6.8 and 6.1.1.4'
N N 0.0061 0.0033 'International Tables Vol C Tables 4.2.6.8 and 6.1.1.4'
O O 0.0106 0.0060 'International Tables Vol C Tables 4.2.6.8 and 6.1.1.4'
S S 0.1246 0.1234 'International Tables Vol C Tables 4.2.6.8 and 6.1.1.4'

loop_
_geom_angle_atom_site_label_1
_geom_angle_atom_site_label_2
_geom_angle_atom_site_label_3
_geom_angle
_geom_angle_site_symmetry_1
_geom_angle_site_symmetry_3
_geom_angle_publ_flag
O1 Dy1 O1 180.0(3) 2_657 . ?
O2 Dy1 O1 90.5(2) 2_756 2_657 ?
O2 Dy1 O1 89.5(2) 2_756 . ?
O2 Dy1 O1 90.5(2) 1_456 . ?
O2 Dy1 O1 89.5(2) 1_456 2_657 ?
O2 Dy1 O2 180.0 2_756 1_456 ?
O3 Dy1 O1 91.6(2) 1_546 . ?
O3 Dy1 O1 88.4(2) 2_666 . ?
O3 Dy1 O1 88.4(2) 1_546 2_657 ?
O3 Dy1 O1 91.6(2) 2_666 2_657 ?
O3 Dy1 O2 89.80(19) 1_546 1_456 ?
O3 Dy1 O2 90.20(19) 1_546 2_756 ?
O3 Dy1 O2 90.20(19) 2_666 1_456 ?
O3 Dy1 O2 89.80(19) 2_666 2_756 ?
O3 Dy1 O3 180.0 2_666 1_546 ?
C20 O1 Dy1 147.5(6) . . ?
C15 O2 Dy1 138.4(4) . 1_654 ?
C25 O3 Dy1 143.9(5) . 1_564 ?
C13 N1 C7 123.1(6) . . ?
C17 N1 C7 118.5(6) . . ?
C17 N1 C13 118.4(6) . . ?
C18 N2 C9 119.2(6) . . ?
C22 N2 C9 121.6(6) . . ?
C22 N2 C18 119.0(6) . . ?
C23 N3 C11 118.7(6) . . ?
C27 N3 C11 122.6(6) . . ?
C27 N3 C23 118.6(7) . . ?
C2 C1 C7 118.1(6) . . ?
C6 C1 C2 120.9(6) . . ?
C6 C1 C7 120.9(7) . . ?
C1 C2 C3 120.4(6) . . ?
C1 C2 C8 121.1(7) . . ?
C3 C2 C8 118.5(7) . . ?
C2 C3 C9 119.7(7) . . ?
C4 C3 C2 118.9(6) . . ?
C4 C3 C9 121.4(7) . . ?
C3 C4 C5 119.1(6) . . ?
C3 C4 C10 119.9(6) . . ?
C5 C4 C10 121.0(6) . . ?
C4 C5 C11 118.2(6) . . ?
C6 C5 C4 121.7(6) . . ?
C6 C5 C11 119.9(6) . . ?
C1 C6 C12 120.0(7) . . ?
C5 C6 C1 118.7(6) . . ?
C5 C6 C12 121.3(7) . . ?
N1 C7 C1 114.8(6) . . ?
N1 C7 H7A 108.6 . . ?
N1 C7 H7B 108.6 . . ?
C1 C7 H7A 108.6 . . ?
C1 C7 H7B 108.6 . . ?
H7A C7 H7B 107.5 . . ?
C2 C8 H8A 109.5 . . ?
C2 C8 H8B 109.5 . . ?
C2 C8 H8C 109.5 . . ?
H8A C8 H8B 109.5 . . ?
H8A C8 H8C 109.5 . . ?
H8B C8 H8C 109.5 . . ?
N2 C9 H9A 109.2 . . ?
N2 C9 H9B 109.2 . . ?
C3 C9 N2 112.0(6) . . ?
C3 C9 H9A 109.2 . . ?
C3 C9 H9B 109.2 . . ?
H9A C9 H9B 107.9 . . ?
C4 C10 H10A 109.5 . . ?
C4 C10 H10B 109.5 . . ?
C4 C10 H10C 109.5 . . ?
H10A C10 H10B 109.5 . . ?
H10A C10 H10C 109.5 . . ?
H10B C10 H10C 109.5 . . ?
N3 C11 C5 114.5(6) . . ?
N3 C11 H11A 108.6 . . ?
N3 C11 H11B 108.6 . . ?
C5 C11 H11A 108.6 . . ?
C5 C11 H11B 108.6 . . ?
H11A C11 H11B 107.6 . . ?
C6 C12 H12A 109.5 . . ?
C6 C12 H12B 109.5 . . ?
C6 C12 H12C 109.5 . . ?
H12A C12 H12B 109.5 . . ?
H12A C12 H12C 109.5 . . ?
H12B C12 H12C 109.5 . . ?
N1 C13 H13 119.3 . . ?
C14 C13 N1 121.4(6) . . ?
C14 C13 H13 119.3 . . ?
C13 C14 H14 119.2 . . ?
C13 C14 C15 121.6(7) . . ?
C15 C14 H14 119.2 . . ?
O2 C15 C14 122.7(7) . . ?
O2 C15 C16 121.7(6) . . ?
C16 C15 C14 115.6(6) . . ?
C15 C16 H16 119.9 . . ?
C17 C16 C15 120.2(7) . . ?
C17 C16 H16 119.9 . . ?
N1 C17 H17 118.6 . . ?
C16 C17 N1 122.8(7) . . ?
C16 C17 H17 118.6 . . ?
N2 C18 H18 119.5 . . ?
C19 C18 N2 120.9(7) . . ?
C19 C18 H18 119.5 . . ?
C18 C19 H19 119.1 . . ?
C18 C19 C20 121.7(8) . . ?
C20 C19 H19 119.1 . . ?
O1 C20 C19 123.0(8) . . ?
O1 C20 C21 122.4(8) . . ?
C19 C20 C21 114.7(7) . . ?
C20 C21 H21 119.0 . . ?
C22 C21 C20 122.0(7) . . ?
C22 C21 H21 119.0 . . ?
N2 C22 C21 121.6(7) . . ?
N2 C22 H22 119.2 . . ?
C21 C22 H22 119.2 . . ?
N3 C23 H23 119.5 . . ?
N3 C23 C24 121.0(7) . . ?
C24 C23 H23 119.5 . . ?
C23 C24 H24 119.3 . . ?
C23 C24 C25 121.4(7) . . ?
C25 C24 H24 119.3 . . ?
O3 C25 C24 121.4(7) . . ?
O3 C25 C26 123.3(8) . . ?
C24 C25 C26 115.1(7) . . ?
C25 C26 H26 119.6 . . ?
C27 C26 C25 120.8(8) . . ?
C27 C26 H26 119.6 . . ?
N3 C27 C26 122.9(7) . . ?
N3 C27 H27 118.5 . . ?
C26 C27 H27 118.5 . . ?
O4 S1 O5 115.9(7) . . ?
O4 S1 O6 115.7(8) . . ?
O4 S1 C28 102.4(5) . . ?
O5 S1 C28 103.9(6) . . ?
O6 S1 O5 112.2(7) . . ?
O6 S1 C28 104.7(7) . . ?
F1 C28 S1 110.5(10) . . ?
F2 C28 S1 110.7(9) . . ?
F2 C28 F1 107.4(11) . . ?
F3 C28 S1 114.0(10) . . ?
F3 C28 F1 109.5(12) . . ?
F3 C28 F2 104.3(12) . . ?
O7 S2 O8 134.2(15) . . ?
O7 S2 O9 121.9(15) . . ?
O7 S2 C29 103.2(13) . . ?
O8 S2 C29 86.9(9) . . ?
O9 S2 O8 99.1(12) . . ?
O9 S2 C29 100.7(10) . . ?
F4 C29 S2 111.6(17) . . ?
F4 C29 F5 114(2) . . ?
F4 C29 F6 114.0(19) . . ?
F5 C29 S2 100.9(15) . . ?
F6 C29 S2 108.9(16) . . ?
F6 C29 F5 106.5(19) . . ?
H10D O10 H10E 104.5 . . ?

loop_
_geom_bond_atom_site_label_1
_geom_bond_atom_site_label_2
_geom_bond_distance
_geom_bond_site_symmetry_2
_geom_bond_publ_flag
Dy1 O1 2.254(5) . ?
Dy1 O1 2.254(5) 2_657 ?
Dy1 O2 2.246(5) 1_456 ?
Dy1 O2 2.246(5) 2_756 ?
Dy1 O3 2.242(5) 2_666 ?
Dy1 O3 2.242(5) 1_546 ?
O1 C20 1.270(10) . ?
O2 Dy1 2.246(5) 1_654 ?
O2 C15 1.286(8) . ?
O3 Dy1 2.242(5) 1_564 ?
O3 C25 1.257(9) . ?
N1 C7 1.480(9) . ?
N1 C13 1.366(9) . ?
N1 C17 1.356(9) . ?
N2 C9 1.505(9) . ?
N2 C18 1.364(10) . ?
N2 C22 1.342(10) . ?
N3 C11 1.478(9) . ?
N3 C23 1.365(9) . ?
N3 C27 1.343(10) . ?
C1 C2 1.398(10) . ?
C1 C6 1.397(10) . ?
C1 C7 1.503(10) . ?
C2 C3 1.423(10) . ?
C2 C8 1.518(10) . ?
C3 C4 1.407(10) . ?
C3 C9 1.474(10) . ?
C4 C5 1.421(10) . ?
C4 C10 1.508(10) . ?
C5 C6 1.391(10) . ?
C5 C11 1.508(9) . ?
C6 C12 1.495(10) . ?
C7 H7A 0.9900 . ?
C7 H7B 0.9900 . ?
C8 H8A 0.9800 . ?
C8 H8B 0.9800 . ?
C8 H8C 0.9800 . ?
C9 H9A 0.9900 . ?
C9 H9B 0.9900 . ?
C10 H10A 0.9800 . ?
C10 H10B 0.9800 . ?
C10 H10C 0.9800 . ?
C11 H11A 0.9900 . ?
C11 H11B 0.9900 . ?
C12 H12A 0.9800 . ?
C12 H12B 0.9800 . ?
C12 H12C 0.9800 . ?
C13 H13 0.9500 . ?
C13 C14 1.336(11) . ?
C14 H14 0.9500 . ?
C14 C15 1.423(10) . ?
C15 C16 1.414(10) . ?
C16 H16 0.9500 . ?
C16 C17 1.349(10) . ?
C17 H17 0.9500 . ?
C18 H18 0.9500 . ?
C18 C19 1.362(12) . ?
C19 H19 0.9500 . ?
C19 C20 1.396(12) . ?
C20 C21 1.418(11) . ?
C21 H21 0.9500 . ?
C21 C22 1.342(12) . ?
C22 H22 0.9500 . ?
C23 H23 0.9500 . ?
C23 C24 1.367(11) . ?
C24 H24 0.9500 . ?
C24 C25 1.415(11) . ?
C25 C26 1.416(10) . ?
C26 H26 0.9500 . ?
C26 C27 1.351(11) . ?
C27 H27 0.9500 . ?
S1 O4 1.398(8) . ?
S1 O5 1.418(8) . ?
S1 O6 1.405(9) . ?
S1 C28 1.810(15) . ?
F1 C28 1.319(13) . ?
F2 C28 1.301(15) . ?
F3 C28 1.283(16) . ?
S2 O7 1.344(13) . ?
S2 O8 1.416(11) . ?
S2 O9 1.398(12) . ?
S2 C29 1.836(17) . ?
F4 C29 1.295(14) . ?
F5 C29 1.333(14) . ?
F6 C29 1.314(14) . ?
O10 H10D 0.8700 . ?
O10 H10E 0.8695 . ?

loop_
_geom_torsion_atom_site_label_1
_geom_torsion_atom_site_label_2
_geom_torsion_atom_site_label_3
_geom_torsion_atom_site_label_4
_geom_torsion
_geom_torsion_site_symmetry_1
_geom_torsion_site_symmetry_2
_geom_torsion_site_symmetry_3
_geom_torsion_site_symmetry_4
_geom_torsion_publ_flag
Dy1 O1 C20 C19 72.9(14) . . . . ?
Dy1 O1 C20 C21 -107.7(11) . . . . ?
Dy1 O2 C15 C14 46.8(10) 1_654 . . . ?
Dy1 O2 C15 C16 -132.4(7) 1_654 . . . ?
Dy1 O3 C25 C24 5.2(14) 1_564 . . . ?
Dy1 O3 C25 C26 179.5(6) 1_564 . . . ?
O1 C20 C21 C22 176.7(8) . . . . ?
O2 C15 C16 C17 178.5(7) . . . . ?
O3 C25 C26 C27 -180.0(8) . . . . ?
N1 C13 C14 C15 -1.4(11) . . . . ?
N2 C18 C19 C20 -1.8(14) . . . . ?
N3 C23 C24 C25 -0.5(13) . . . . ?
C1 C2 C3 C4 1.5(10) . . . . ?
C1 C2 C3 C9 -179.0(6) . . . . ?
C2 C1 C6 C5 -6.3(10) . . . . ?
C2 C1 C6 C12 174.2(7) . . . . ?
C2 C1 C7 N1 -72.6(9) . . . . ?
C2 C3 C4 C5 -1.7(10) . . . . ?
C2 C3 C4 C10 177.3(6) . . . . ?
C2 C3 C9 N2 -74.8(8) . . . . ?
C3 C4 C5 C6 -2.1(10) . . . . ?
C3 C4 C5 C11 173.0(6) . . . . ?
C4 C3 C9 N2 104.6(8) . . . . ?
C4 C5 C6 C1 6.2(10) . . . . ?
C4 C5 C6 C12 -174.4(7) . . . . ?
C4 C5 C11 N3 73.2(9) . . . . ?
C6 C1 C2 C3 2.6(10) . . . . ?
C6 C1 C2 C8 -177.3(7) . . . . ?
C6 C1 C7 N1 111.1(8) . . . . ?
C6 C5 C11 N3 -111.5(8) . . . . ?
C7 N1 C13 C14 179.8(7) . . . . ?
C7 N1 C17 C16 -179.1(7) . . . . ?
C7 C1 C2 C3 -173.8(6) . . . . ?
C7 C1 C2 C8 6.3(10) . . . . ?
C7 C1 C6 C5 169.9(6) . . . . ?
C7 C1 C6 C12 -9.6(10) . . . . ?
C8 C2 C3 C4 -178.6(7) . . . . ?
C8 C2 C3 C9 0.9(10) . . . . ?
C9 N2 C18 C19 178.4(8) . . . . ?
C9 N2 C22 C21 -179.8(8) . . . . ?
C9 C3 C4 C5 178.8(6) . . . . ?
C9 C3 C4 C10 -2.1(10) . . . . ?
C10 C4 C5 C6 178.8(7) . . . . ?
C10 C4 C5 C11 -6.0(10) . . . . ?
C11 N3 C23 C24 -178.2(7) . . . . ?
C11 N3 C27 C26 176.1(8) . . . . ?
C11 C5 C6 C1 -168.9(6) . . . . ?
C11 C5 C6 C12 10.5(10) . . . . ?
C13 N1 C7 C1 -20.1(10) . . . . ?
C13 N1 C17 C16 0.2(10) . . . . ?
C13 C14 C15 O2 -177.8(7) . . . . ?
C13 C14 C15 C16 1.5(10) . . . . ?
C14 C15 C16 C17 -0.7(10) . . . . ?
C15 C16 C17 N1 0.0(11) . . . . ?
C17 N1 C7 C1 159.2(6) . . . . ?
C17 N1 C13 C14 0.6(10) . . . . ?
C18 N2 C9 C3 138.3(7) . . . . ?
C18 N2 C22 C21 -3.8(12) . . . . ?
C18 C19 C20 O1 -178.2(8) . . . . ?
C18 C19 C20 C21 2.3(13) . . . . ?
C19 C20 C21 C22 -3.8(13) . . . . ?
C20 C21 C22 N2 4.7(14) . . . . ?
C22 N2 C9 C3 -45.7(10) . . . . ?
C22 N2 C18 C19 2.3(12) . . . . ?
C23 N3 C11 C5 -148.0(7) . . . . ?
C23 N3 C27 C26 -1.2(13) . . . . ?
C23 C24 C25 O3 178.2(8) . . . . ?
C23 C24 C25 C26 3.5(12) . . . . ?
C24 C25 C26 C27 -5.3(13) . . . . ?
C25 C26 C27 N3 4.4(14) . . . . ?
C27 N3 C11 C5 34.8(10) . . . . ?
C27 N3 C23 C24 -0.8(12) . . . . ?
O4 S1 C28 F1 67.0(11) . . . . ?
O4 S1 C28 F2 -174.1(10) . . . . ?
O4 S1 C28 F3 -56.8(11) . . . . ?
O5 S1 C28 F1 -172.0(9) . . . . ?
O5 S1 C28 F2 -53.1(11) . . . . ?
O5 S1 C28 F3 64.2(11) . . . . ?
O6 S1 C28 F1 -54.1(11) . . . . ?
O6 S1 C28 F2 64.8(11) . . . . ?
O6 S1 C28 F3 -177.9(10) . . . . ?
O7 S2 C29 F4 -68(2) . . . . ?
O7 S2 C29 F5 171(2) . . . . ?
O7 S2 C29 F6 59(2) . . . . ?
O8 S2 C29 F4 157.5(19) . . . . ?
O8 S2 C29 F5 36.1(18) . . . . ?
O8 S2 C29 F6 -75.8(19) . . . . ?
O9 S2 C29 F4 58.9(19) . . . . ?
O9 S2 C29 F5 -62.6(18) . . . . ?
O9 S2 C29 F6 -174.4(18) . . . . ?
